data_7712155
loop_
_publ_author_name
'Tzani, Sofia'
'Pissas, Michael'
'Psycharis, Vassilis'
'Pantazis, Dimitrios A.'
'Sanakis, Yiannis'
'Raptopoulou, Catherine P.'

_publ_section_title
;
 Synthesis and structural, magnetic and spectroscopic characterization of
 iron(III) complexes with <i>in situ</i> formed ligands from
 methyl-2-pyridyl ketone transformations.
;
_journal_issue 6
_journal_name_full 'Dalton transactions (Cambridge, England : 2003)'
_journal_page_first 1582
_journal_page_last 1594
_journal_paper_doi 10.1039/d2dt03944c
_journal_volume 52
_journal_year 2023
_chemical_formula_sum 'C24 H32.4 Cl4 Fe3 N3 O8.2'
_chemical_formula_weight 803.48
_space_group_crystal_system triclinic
_space_group_IT_number 2
_space_group_name_Hall '-P 1'
_space_group_name_H-M_alt 'P -1'
_atom_sites_solution_hydrogens geom
_audit_creation_method SHELXL-2014/6
_audit_update_record
;
2022-12-07 deposited with the CCDC.	2023-01-11 downloaded from the CCDC.
;
_cell_angle_alpha 112.9060(10)
_cell_angle_beta 101.9300(10)
_cell_angle_gamma 105.5150(10)
_cell_formula_units_Z 2
_cell_length_a 11.0768(2)
_cell_length_b 12.9640(2)
_cell_length_c 13.9148(3)
_cell_measurement_reflns_used 17569
_cell_measurement_temperature 160(2)
_cell_measurement_theta_max 71.88
_cell_measurement_theta_min 6.52
_cell_volume 1661.22(6)
_computing_cell_refinement 'CrystalClear, Rigaku MSC, 2005'
_computing_data_collection 'CrystalClear, Rigaku MSC, 2005'
_computing_data_reduction 'CrystalClear, Rigaku MSC, 2005'
_computing_molecular_graphics 'Diamond ver.3.1'
_computing_structure_refinement 'SHELXL-2014/6 (Sheldrick, 2014)'
_computing_structure_solution 'SHELXL-2014/6 (Sheldrick, 2014)'
_diffrn_ambient_temperature 160(2)
_diffrn_measured_fraction_theta_full 0.834
_diffrn_measured_fraction_theta_max 0.948
_diffrn_measurement_device_type 'Rigaku R-AXIS SPIDER IPDS'
_diffrn_measurement_method '\q scans'
_diffrn_radiation_type CuK\a
_diffrn_radiation_wavelength 1.54178
_diffrn_reflns_av_R_equivalents 0.0830
_diffrn_reflns_av_unetI/netI 0.0870
_diffrn_reflns_Laue_measured_fraction_full 0.834
_diffrn_reflns_Laue_measured_fraction_max 0.948
_diffrn_reflns_limit_h_max 12
_diffrn_reflns_limit_h_min -11
_diffrn_reflns_limit_k_max 14
_diffrn_reflns_limit_k_min -14
_diffrn_reflns_limit_l_max 15
_diffrn_reflns_limit_l_min -15
_diffrn_reflns_number 21930
_diffrn_reflns_point_group_measured_fraction_full 0.834
_diffrn_reflns_point_group_measured_fraction_max 0.948
_diffrn_reflns_theta_full 67.679
_diffrn_reflns_theta_max 62.491
_diffrn_reflns_theta_min 6.525
_exptl_absorpt_coefficient_mu 13.743
_exptl_absorpt_correction_T_max 1.000
_exptl_absorpt_correction_T_min 0.334
_exptl_absorpt_correction_type empirical
_exptl_absorpt_process_details 'CrystalClear, Rigaku MSC, 2005'
_exptl_crystal_colour orange-brown
_exptl_crystal_density_diffrn 1.606
_exptl_crystal_description parallelepiped
_exptl_crystal_F_000 818
_exptl_crystal_size_max 0.34
_exptl_crystal_size_mid 0.17
_exptl_crystal_size_min 0.13
_refine_diff_density_max 0.836
_refine_diff_density_min -0.981
_refine_diff_density_rms 0.147
_refine_ls_extinction_method none
_refine_ls_goodness_of_fit_ref 1.123
_refine_ls_hydrogen_treatment constr
_refine_ls_matrix_type full
_refine_ls_number_parameters 384
_refine_ls_number_reflns 5011
_refine_ls_number_restraints 0
_refine_ls_restrained_S_all 1.123
_refine_ls_R_factor_all 0.0911
_refine_ls_R_factor_gt 0.0557
_refine_ls_shift/su_max 0.002
_refine_ls_shift/su_mean 0.000
_refine_ls_structure_factor_coef Fsqd
_refine_ls_weighting_details 'w=1/[\s^2^(Fo^2^)+(0.0329P)^2^+10.0246P] where P=(Fo^2^+2Fc^2^)/3'
_refine_ls_weighting_scheme calc
_refine_ls_wR_factor_gt 0.1115
_refine_ls_wR_factor_ref 0.1591
_reflns_Friedel_coverage 0.000
_reflns_number_gt 3356
_reflns_number_total 5011
_reflns_threshold_expression 'I > 2\s(I)'
_cod_data_source_file d2dt03944c2.cif
_cod_data_source_block shelxl_CCDC1
_cod_depositor_comments 'Adding full bibliography for 7712154--7712155.cif.'
_cod_original_cell_volume 1661.21(6)
_cod_original_formula_sum 'C24 H32.40 Cl4 Fe3 N3 O8.20'
_cod_database_code 7712155
_shelx_space_group_comment
;
The symmetry employed for this shelxl refinement is uniquely defined
by the following loop, which should always be used as a source of
symmetry information in preference to the above space-group names.
They are only intended as comments.
;
_shelxl_version_number 2014/6

loop_
_space_group_symop_operation_xyz
'x, y, z'
'-x, -y, -z'

loop_
_atom_site_label
_atom_site_type_symbol
_atom_site_fract_x
_atom_site_fract_y
_atom_site_fract_z
_atom_site_U_iso_or_equiv
_atom_site_adp_type
_atom_site_occupancy
_atom_site_site_symmetry_order
_atom_site_calc_flag
_atom_site_refinement_flags_posn
_atom_site_refinement_flags_adp
_atom_site_refinement_flags_occupancy
_atom_site_disorder_assembly
_atom_site_disorder_group
Fe1 Fe 0.17488(11) 0.12083(9) 0.86417(8) 0.0181(3) Uani 1 1 d . . . . .
Fe2 Fe 0.25264(10) 0.22834(9) 0.70839(8) 0.0157(3) Uani 1 1 d . . . . .
Fe3 Fe 0.12172(12) 0.36731(10) 0.60715(9) 0.0245(3) Uani 1 1 d . . . . .
Cl1 Cl -0.0215(2) -0.01629(17) 0.82687(15) 0.0379(5) Uani 1 1 d . . . . .
Cl2 Cl 0.3427(2) 0.08702(18) 0.94791(15) 0.0354(5) Uani 1 1 d . . . . .
Cl3 Cl -0.0977(2) 0.32145(18) 0.55319(17) 0.0437(6) Uani 1 1 d . . . . .
Cl4 Cl 0.2011(3) 0.4032(2) 0.48488(17) 0.0543(7) Uani 1 1 d . . . . .
N1 N 0.1792(6) 0.2574(5) 1.0133(4) 0.0243(15) Uani 1 1 d . . . . .
N2 N 0.1642(6) 0.5460(5) 0.7240(5) 0.0275(15) Uani 1 1 d . . . . .
N3 N 0.3150(6) 0.1145(5) 0.5782(4) 0.0208(14) Uani 1 1 d . . . . .
O1 O 0.1791(4) 0.2568(4) 0.8322(3) 0.0161(10) Uani 1 1 d . . . . .
O2 O 0.2620(4) 0.3950(4) 0.7359(3) 0.0178(11) Uani 1 1 d . . . . .
O3 O 0.0689(5) 0.3891(4) 0.8577(4) 0.0307(13) Uani 1 1 d . . . . .
O4 O 0.1201(4) 0.2023(4) 0.5722(3) 0.0198(11) Uani 1 1 d . . . . .
O5 O 0.1982(5) 0.0740(4) 0.7196(3) 0.0192(11) Uani 1 1 d . . . . .
O6 O 0.4419(5) 0.2857(4) 0.7934(4) 0.0222(11) Uani 1 1 d . . . . .
O7 O 0.6349(5) 0.2654(5) 0.8000(4) 0.0402(15) Uani 1 1 d . . . . .
O8 O 0.4965(7) 0.8887(7) 0.6137(6) 0.072(2) Uani 1 1 d . . . . .
C1 C 0.1797(8) 0.2451(7) 1.1045(6) 0.0302(19) Uani 1 1 d . . . . .
H1 H 0.1829 0.1728 1.1050 0.042 Uiso 1 1 calc R U . . .
C2 C 0.1757(9) 0.3339(8) 1.1977(6) 0.044(2) Uani 1 1 d . . . . .
H2 H 0.1776 0.3239 1.2620 0.062 Uiso 1 1 calc R U . . .
C3 C 0.1689(10) 0.4375(8) 1.1953(7) 0.054(3) Uani 1 1 d . . . . .
H3 H 0.1666 0.5005 1.2585 0.075 Uiso 1 1 calc R U . . .
C4 C 0.1655(9) 0.4489(7) 1.1006(7) 0.040(2) Uani 1 1 d . . . . .
H4 H 0.1583 0.5187 1.0968 0.056 Uiso 1 1 calc R U . . .
C5 C 0.1728(7) 0.3569(6) 1.0110(6) 0.0235(17) Uani 1 1 d . . . . .
C6 C 0.1784(7) 0.3664(6) 0.9067(5) 0.0178(16) Uani 1 1 d . . . . .
C7 C 0.3039(7) 0.4721(6) 0.9338(5) 0.0196(16) Uani 1 1 d . . . . .
H7A H 0.3823 0.4541 0.9593 0.023 Uiso 1 1 calc R U . . .
H7B H 0.3088 0.5451 0.9973 0.023 Uiso 1 1 calc R U . . .
C8 C 0.3175(7) 0.5044(6) 0.8399(5) 0.0187(16) Uani 1 1 d . . . . .
C9 C 0.2434(7) 0.5857(7) 0.8281(6) 0.0270(19) Uani 1 1 d . . . . .
C10 C 0.2664(8) 0.6959(7) 0.9148(6) 0.033(2) Uani 1 1 d . . . . .
H10 H 0.3206 0.7204 0.9885 0.046 Uiso 1 1 calc R U . . .
C11 C 0.2087(9) 0.7698(7) 0.8920(7) 0.048(3) Uani 1 1 d . . . . .
H11 H 0.2237 0.8467 0.9500 0.067 Uiso 1 1 calc R U . . .
C12 C 0.1289(9) 0.7308(7) 0.7838(7) 0.041(2) Uani 1 1 d . . . . .
H12 H 0.0897 0.7810 0.7664 0.058 Uiso 1 1 calc R U . . .
C13 C 0.1075(9) 0.6193(8) 0.7032(7) 0.039(2) Uani 1 1 d . . . . .
H13 H 0.0508 0.5918 0.6295 0.055 Uiso 1 1 calc R U . . .
C14 C -0.0595(8) 0.2944(8) 0.8219(8) 0.047(2) Uani 1 1 d . . . . .
H14A H -0.1292 0.3111 0.7817 0.066 Uiso 1 1 calc R U . . .
H14B H -0.0776 0.2915 0.8870 0.066 Uiso 1 1 calc R U . . .
H14C H -0.0591 0.2162 0.7726 0.066 Uiso 1 1 calc R U . . .
C15 C 0.4647(6) 0.5681(7) 0.8592(6) 0.0265(18) Uani 1 1 d . . . . .
H15A H 0.5116 0.5139 0.8597 0.037 Uiso 1 1 calc R U . . .
H15B H 0.5057 0.6424 0.9310 0.037 Uiso 1 1 calc R U . . .
H15C H 0.4712 0.5889 0.7994 0.037 Uiso 1 1 calc R U . . .
C16 C 0.1177(7) 0.1186(7) 0.4667(5) 0.0249(16) Uani 1 1 d . . . . .
H16A H 0.0845 0.1408 0.4089 0.030 Uiso 1 1 calc R U . . .
H16B H 0.0565 0.0355 0.4447 0.030 Uiso 1 1 calc R U . . .
C17 C 0.2590(7) 0.1222(7) 0.4763(6) 0.0245(17) Uani 1 1 d . . . . .
H17A H 0.2561 0.0532 0.4101 0.029 Uiso 1 1 calc R U . . .
H17B H 0.3155 0.1987 0.4809 0.029 Uiso 1 1 calc R U . . .
C18 C 0.2552(7) -0.0126(6) 0.5599(6) 0.0215(16) Uani 1 1 d . . . . .
H18A H 0.3068 -0.0598 0.5277 0.026 Uiso 1 1 calc R U . . .
H18B H 0.1618 -0.0529 0.5073 0.026 Uiso 1 1 calc R U . . .
C19 C 0.2587(8) -0.0077(6) 0.6708(5) 0.0233(17) Uani 1 1 d . . . . .
H19A H 0.2088 -0.0895 0.6600 0.028 Uiso 1 1 calc R U . . .
H19B H 0.3522 0.0214 0.7199 0.028 Uiso 1 1 calc R U . . .
C20 C 0.4628(7) 0.1628(7) 0.6219(6) 0.0308(19) Uani 1 1 d . . . . .
H20A H 0.4982 0.2110 0.5863 0.037 Uiso 1 1 calc R U . . .
H20B H 0.4928 0.0942 0.6024 0.037 Uiso 1 1 calc R U . . .
C21 C 0.5190(8) 0.2420(7) 0.7474(6) 0.033(2) Uani 1 1 d . . . . .
C22 C 0.6154(11) 0.9863(10) 0.8040(8) 0.072(3) Uani 1 1 d . . . . .
H22A H 0.6496 1.0555 0.7906 0.101 Uiso 1 1 calc R U . . .
H22B H 0.6899 0.9670 0.8332 0.101 Uiso 1 1 calc R U . . .
H22C H 0.5703 1.0069 0.8582 0.101 Uiso 1 1 calc R U . . .
C23 C 0.5198(10) 0.8805(11) 0.6988(9) 0.058(3) Uani 1 1 d . . . . .
C24 C 0.4622(18) 0.7725(16) 0.7002(17) 0.199(11) Uani 1 1 d . . . . .
H24A H 0.4575 0.7047 0.6333 0.278 Uiso 1 1 calc R U . . .
H24B H 0.3718 0.7620 0.7019 0.278 Uiso 1 1 calc R U . . .
H24C H 0.5166 0.7743 0.7666 0.278 Uiso 1 1 calc R U . . .
O1W O 0.455(4) 0.573(4) 0.448(4) 0.103(14) Uiso 0.2 1 d . . P . .

loop_
_atom_site_aniso_label
_atom_site_aniso_U_11
_atom_site_aniso_U_22
_atom_site_aniso_U_33
_atom_site_aniso_U_23
_atom_site_aniso_U_13
_atom_site_aniso_U_12
Fe1 0.0272(6) 0.0161(6) 0.0115(6) 0.0070(5) 0.0092(5) 0.0063(5)
Fe2 0.0203(6) 0.0204(6) 0.0063(5) 0.0068(5) 0.0046(4) 0.0074(5)
Fe3 0.0321(7) 0.0282(7) 0.0103(6) 0.0091(5) 0.0028(5) 0.0113(6)
Cl1 0.0422(12) 0.0316(11) 0.0252(10) 0.0117(9) 0.0135(9) -0.0055(9)
Cl2 0.0480(13) 0.0364(11) 0.0227(10) 0.0144(9) 0.0084(9) 0.0199(10)
Cl3 0.0361(12) 0.0292(11) 0.0413(12) 0.0044(9) -0.0070(10) 0.0116(10)
Cl4 0.0925(19) 0.0672(16) 0.0314(12) 0.0370(12) 0.0330(12) 0.0418(15)
N1 0.044(4) 0.014(3) 0.012(3) 0.006(3) 0.012(3) 0.005(3)
N2 0.033(4) 0.030(4) 0.017(3) 0.014(3) 0.004(3) 0.008(3)
N3 0.021(3) 0.031(4) 0.007(3) 0.007(3) -0.001(2) 0.012(3)
O1 0.025(3) 0.012(2) 0.012(2) 0.0050(19) 0.007(2) 0.007(2)
O2 0.028(3) 0.014(2) 0.012(2) 0.009(2) 0.005(2) 0.005(2)
O3 0.027(3) 0.029(3) 0.028(3) 0.011(2) 0.009(2) 0.004(2)
O4 0.024(3) 0.026(3) 0.004(2) 0.003(2) 0.002(2) 0.009(2)
O5 0.028(3) 0.019(3) 0.013(2) 0.005(2) 0.011(2) 0.013(2)
O6 0.029(3) 0.017(3) 0.021(3) 0.009(2) 0.007(2) 0.012(2)
O7 0.021(3) 0.051(4) 0.034(3) 0.010(3) 0.005(3) 0.012(3)
O8 0.080(5) 0.110(6) 0.052(5) 0.049(5) 0.037(4) 0.046(5)
C1 0.055(5) 0.024(4) 0.027(4) 0.021(4) 0.022(4) 0.018(4)
C2 0.068(6) 0.043(5) 0.018(4) 0.012(4) 0.026(4) 0.013(5)
C3 0.097(8) 0.029(5) 0.036(5) 0.010(4) 0.048(6) 0.015(5)
C4 0.076(7) 0.021(4) 0.038(5) 0.015(4) 0.036(5) 0.025(5)
C5 0.032(4) 0.020(4) 0.019(4) 0.003(3) 0.020(3) 0.010(3)
C6 0.027(4) 0.013(4) 0.016(4) 0.010(3) 0.007(3) 0.008(3)
C7 0.026(4) 0.020(4) 0.004(3) 0.002(3) 0.000(3) 0.006(3)
C8 0.021(4) 0.018(4) 0.006(3) 0.004(3) -0.005(3) 0.001(3)
C9 0.026(4) 0.031(5) 0.017(4) 0.011(3) 0.009(3) 0.000(4)
C10 0.040(5) 0.029(5) 0.019(4) 0.012(4) -0.003(4) 0.008(4)
C11 0.059(6) 0.020(5) 0.039(5) 0.004(4) 0.000(5) 0.007(4)
C12 0.052(6) 0.026(5) 0.046(6) 0.018(4) 0.008(5) 0.022(4)
C13 0.048(5) 0.041(5) 0.025(5) 0.018(4) 0.003(4) 0.016(5)
C14 0.020(4) 0.056(6) 0.074(7) 0.034(5) 0.019(5) 0.021(4)
C15 0.015 0.039(5) 0.023(4) 0.018(4) 0.005(3) 0.003(3)
C16 0.030(4) 0.034(4) 0.013 0.011(3) 0.000(3) 0.021
C17 0.026(4) 0.035(5) 0.019(4) 0.013(3) 0.009(3) 0.019(4)
C18 0.017(4) 0.023(4) 0.022(4) 0.007(3) 0.009(3) 0.008(3)
C19 0.039(5) 0.015(4) 0.018(4) 0.006(3) 0.012(3) 0.013(4)
C20 0.034(5) 0.044(5) 0.027(4) 0.022(4) 0.013(4) 0.022(4)
C21 0.037(5) 0.027(5) 0.019(4) 0.004(4) 0.006(4) 0.003(4)
C22 0.070(8) 0.091(9) 0.053(7) 0.041(7) 0.007(6) 0.027(7)
C23 0.054(7) 0.088(9) 0.061(7) 0.047(7) 0.031(6) 0.040(6)
C24 0.154(17) 0.174(18) 0.25(2) 0.174(19) -0.017(16) -0.020(14)

loop_
_atom_type_symbol
_atom_type_description
_atom_type_scat_dispersion_real
_atom_type_scat_dispersion_imag
_atom_type_scat_source
C C 0.0181 0.0091 'International Tables Vol C Tables 4.2.6.8 and 6.1.1.4'
H H 0.0000 0.0000 'International Tables Vol C Tables 4.2.6.8 and 6.1.1.4'
N N 0.0311 0.0180 'International Tables Vol C Tables 4.2.6.8 and 6.1.1.4'
O O 0.0492 0.0322 'International Tables Vol C Tables 4.2.6.8 and 6.1.1.4'
Fe Fe -1.1336 3.1974 'International Tables Vol C Tables 4.2.6.8 and 6.1.1.4'
Cl Cl 0.3639 0.7018 'International Tables Vol C Tables 4.2.6.8 and 6.1.1.4'

loop_
_geom_angle_atom_site_label_1
_geom_angle_atom_site_label_2
_geom_angle_atom_site_label_3
_geom_angle
_geom_angle_site_symmetry_1
_geom_angle_site_symmetry_3
_geom_angle_publ_flag
O5 Fe1 O1 74.35(18) . . ?
O5 Fe1 N1 149.2(2) . . ?
O1 Fe1 N1 75.8(2) . . ?
O5 Fe1 Cl1 104.15(14) . . ?
O1 Fe1 Cl1 118.80(15) . . ?
N1 Fe1 Cl1 96.66(17) . . ?
O5 Fe1 Cl2 98.23(15) . . ?
O1 Fe1 Cl2 129.58(15) . . ?
N1 Fe1 Cl2 94.87(18) . . ?
Cl1 Fe1 Cl2 111.43(9) . . ?
O6 Fe2 O4 145.80(19) . . ?
O6 Fe2 O1 99.67(19) . . ?
O4 Fe2 O1 110.92(19) . . ?
O6 Fe2 O5 95.42(19) . . ?
O4 Fe2 O5 107.79(19) . . ?
O1 Fe2 O5 72.57(18) . . ?
O6 Fe2 O2 93.71(19) . . ?
O4 Fe2 O2 74.76(18) . . ?
O1 Fe2 O2 84.91(18) . . ?
O5 Fe2 O2 156.81(19) . . ?
O6 Fe2 N3 80.4(2) . . ?
O4 Fe2 N3 79.60(19) . . ?
O1 Fe2 N3 151.9(2) . . ?
O5 Fe2 N3 79.4(2) . . ?
O2 Fe2 N3 123.2(2) . . ?
O2 Fe3 O4 75.92(18) . . ?
O2 Fe3 N2 76.9(2) . . ?
O4 Fe3 N2 150.2(2) . . ?
O2 Fe3 Cl4 112.62(15) . . ?
O4 Fe3 Cl4 102.09(15) . . ?
N2 Fe3 Cl4 99.50(18) . . ?
O2 Fe3 Cl3 137.40(15) . . ?
O4 Fe3 Cl3 99.06(15) . . ?
N2 Fe3 Cl3 92.67(19) . . ?
Cl4 Fe3 Cl3 109.81(10) . . ?
C5 N1 C1 119.6(6) . . ?
C5 N1 Fe1 116.2(4) . . ?
C1 N1 Fe1 124.1(5) . . ?
C9 N2 C13 118.1(7) . . ?
C9 N2 Fe3 117.3(5) . . ?
C13 N2 Fe3 124.3(5) . . ?
C20 N3 C17 113.6(5) . . ?
C20 N3 C18 111.6(6) . . ?
C17 N3 C18 110.5(5) . . ?
C20 N3 Fe2 106.9(4) . . ?
C17 N3 Fe2 107.0(4) . . ?
C18 N3 Fe2 106.8(4) . . ?
C6 O1 Fe1 124.3(4) . . ?
C6 O1 Fe2 127.4(4) . . ?
Fe1 O1 Fe2 104.4(2) . . ?
C8 O2 Fe3 123.1(4) . . ?
C8 O2 Fe2 128.1(4) . . ?
Fe3 O2 Fe2 104.9(2) . . ?
C6 O3 C14 113.6(6) . . ?
C16 O4 Fe2 117.4(4) . . ?
C16 O4 Fe3 123.5(4) . . ?
Fe2 O4 Fe3 104.12(19) . . ?
C19 O5 Fe1 127.2(4) . . ?
C19 O5 Fe2 115.3(4) . . ?
Fe1 O5 Fe2 104.8(2) . . ?
C21 O6 Fe2 120.5(5) . . ?
N1 C1 C2 122.1(7) . . ?
N1 C1 H1 119.0 . . ?
C2 C1 H1 119.0 . . ?
C1 C2 C3 118.4(7) . . ?
C1 C2 H2 120.8 . . ?
C3 C2 H2 120.8 . . ?
C4 C3 C2 119.4(8) . . ?
C4 C3 H3 120.3 . . ?
C2 C3 H3 120.3 . . ?
C3 C4 C5 118.9(8) . . ?
C3 C4 H4 120.6 . . ?
C5 C4 H4 120.6 . . ?
N1 C5 C4 121.6(7) . . ?
N1 C5 C6 116.4(6) . . ?
C4 C5 C6 122.0(7) . . ?
O1 C6 O3 110.6(5) . . ?
O1 C6 C5 106.9(5) . . ?
O3 C6 C5 112.6(6) . . ?
O1 C6 C7 110.5(6) . . ?
O3 C6 C7 105.9(5) . . ?
C5 C6 C7 110.5(5) . . ?
C6 C7 C8 117.3(5) . . ?
C6 C7 H7A 108.0 . . ?
C8 C7 H7A 108.0 . . ?
C6 C7 H7B 108.0 . . ?
C8 C7 H7B 108.0 . . ?
H7A C7 H7B 107.2 . . ?
O2 C8 C15 107.9(6) . . ?
O2 C8 C9 107.3(5) . . ?
C15 C8 C9 108.5(6) . . ?
O2 C8 C7 109.2(5) . . ?
C15 C8 C7 110.7(5) . . ?
C9 C8 C7 113.1(6) . . ?
N2 C9 C10 122.7(8) . . ?
N2 C9 C8 114.1(6) . . ?
C10 C9 C8 122.9(7) . . ?
C9 C10 C11 118.4(7) . . ?
C9 C10 H10 120.8 . . ?
C11 C10 H10 120.8 . . ?
C10 C11 C12 119.4(8) . . ?
C10 C11 H11 120.3 . . ?
C12 C11 H11 120.3 . . ?
C13 C12 C11 118.8(8) . . ?
C13 C12 H12 120.6 . . ?
C11 C12 H12 120.6 . . ?
N2 C13 C12 122.5(8) . . ?
N2 C13 H13 118.8 . . ?
C12 C13 H13 118.8 . . ?
O3 C14 H14A 109.5 . . ?
O3 C14 H14B 109.5 . . ?
H14A C14 H14B 109.5 . . ?
O3 C14 H14C 109.5 . . ?
H14A C14 H14C 109.5 . . ?
H14B C14 H14C 109.5 . . ?
C8 C15 H15A 109.5 . . ?
C8 C15 H15B 109.5 . . ?
H15A C15 H15B 109.5 . . ?
C8 C15 H15C 109.5 . . ?
H15A C15 H15C 109.5 . . ?
H15B C15 H15C 109.5 . . ?
O4 C16 C17 109.3(5) . . ?
O4 C16 H16A 109.8 . . ?
C17 C16 H16A 109.8 . . ?
O4 C16 H16B 109.8 . . ?
C17 C16 H16B 109.8 . . ?
H16A C16 H16B 108.3 . . ?
N3 C17 C16 107.8(6) . . ?
N3 C17 H17A 110.2 . . ?
C16 C17 H17A 110.2 . . ?
N3 C17 H17B 110.2 . . ?
C16 C17 H17B 110.2 . . ?
H17A C17 H17B 108.5 . . ?
N3 C18 C19 108.4(5) . . ?
N3 C18 H18A 110.0 . . ?
C19 C18 H18A 110.0 . . ?
N3 C18 H18B 110.0 . . ?
C19 C18 H18B 110.0 . . ?
H18A C18 H18B 108.4 . . ?
O5 C19 C18 107.4(6) . . ?
O5 C19 H19A 110.2 . . ?
C18 C19 H19A 110.2 . . ?
O5 C19 H19B 110.2 . . ?
C18 C19 H19B 110.2 . . ?
H19A C19 H19B 108.5 . . ?
N3 C20 C21 111.7(6) . . ?
N3 C20 H20A 109.3 . . ?
C21 C20 H20A 109.3 . . ?
N3 C20 H20B 109.3 . . ?
C21 C20 H20B 109.3 . . ?
H20A C20 H20B 107.9 . . ?
O7 C21 O6 122.9(7) . . ?
O7 C21 C20 119.9(8) . . ?
O6 C21 C20 117.1(7) . . ?
C23 C22 H22A 109.5 . . ?
C23 C22 H22B 109.5 . . ?
H22A C22 H22B 109.5 . . ?
C23 C22 H22C 109.5 . . ?
H22A C22 H22C 109.5 . . ?
H22B C22 H22C 109.5 . . ?
O8 C23 C24 122.0(13) . . ?
O8 C23 C22 119.9(11) . . ?
C24 C23 C22 118.1(12) . . ?
C23 C24 H24A 109.5 . . ?
C23 C24 H24B 109.5 . . ?
H24A C24 H24B 109.5 . . ?
C23 C24 H24C 109.5 . . ?
H24A C24 H24C 109.5 . . ?
H24B C24 H24C 109.5 . . ?

loop_
_geom_bond_atom_site_label_1
_geom_bond_atom_site_label_2
_geom_bond_distance
_geom_bond_site_symmetry_2
_geom_bond_publ_flag
Fe1 O5 1.958(4) . ?
Fe1 O1 1.970(4) . ?
Fe1 N1 2.121(6) . ?
Fe1 Cl1 2.215(2) . ?
Fe1 Cl2 2.223(2) . ?
Fe2 O6 1.950(5) . ?
Fe2 O4 1.987(4) . ?
Fe2 O1 2.004(4) . ?
Fe2 O5 2.007(5) . ?
Fe2 O2 2.011(4) . ?
Fe2 N3 2.217(6) . ?
Fe3 O2 1.950(4) . ?
Fe3 O4 1.995(5) . ?
Fe3 N2 2.098(6) . ?
Fe3 Cl4 2.214(2) . ?
Fe3 Cl3 2.224(2) . ?
N1 C5 1.324(9) . ?
N1 C1 1.338(8) . ?
N2 C9 1.336(9) . ?
N2 C13 1.356(10) . ?
N3 C20 1.479(9) . ?
N3 C17 1.479(8) . ?
N3 C18 1.497(9) . ?
O1 C6 1.398(8) . ?
O2 C8 1.433(7) . ?
O3 C6 1.424(8) . ?
O3 C14 1.441(9) . ?
O4 C16 1.435(8) . ?
O5 C19 1.428(8) . ?
O6 C21 1.289(9) . ?
O7 C21 1.226(9) . ?
O8 C23 1.211(11) . ?
C1 C2 1.377(10) . ?
C1 H1 0.9500 . ?
C2 C3 1.378(12) . ?
C2 H2 0.9500 . ?
C3 C4 1.376(11) . ?
C3 H3 0.9500 . ?
C4 C5 1.386(10) . ?
C4 H4 0.9500 . ?
C5 C6 1.515(9) . ?
C6 C7 1.521(9) . ?
C7 C8 1.542(9) . ?
C7 H7A 0.9900 . ?
C7 H7B 0.9900 . ?
C8 C15 1.530(9) . ?
C8 C9 1.535(10) . ?
C9 C10 1.377(10) . ?
C10 C11 1.381(11) . ?
C10 H10 0.9500 . ?
C11 C12 1.386(11) . ?
C11 H11 0.9500 . ?
C12 C13 1.360(11) . ?
C12 H12 0.9500 . ?
C13 H13 0.9500 . ?
C14 H14A 0.9800 . ?
C14 H14B 0.9800 . ?
C14 H14C 0.9800 . ?
C15 H15A 0.9800 . ?
C15 H15B 0.9800 . ?
C15 H15C 0.9800 . ?
C16 C17 1.530(9) . ?
C16 H16A 0.9900 . ?
C16 H16B 0.9900 . ?
C17 H17A 0.9900 . ?
C17 H17B 0.9900 . ?
C18 C19 1.511(9) . ?
C18 H18A 0.9900 . ?
C18 H18B 0.9900 . ?
C19 H19A 0.9900 . ?
C19 H19B 0.9900 . ?
C20 C21 1.518(10) . ?
C20 H20A 0.9900 . ?
C20 H20B 0.9900 . ?
C22 C23 1.471(14) . ?
C22 H22A 0.9800 . ?
C22 H22B 0.9800 . ?
C22 H22C 0.9800 . ?
C23 C24 1.385(16) . ?
C24 H24A 0.9800 . ?
C24 H24B 0.9800 . ?
C24 H24C 0.9800 . ?
